data_4346023
loop_
_publ_author_name
'Z\'ali\<s, Stanislav'
'Lam, Yan-Choi'
'Gray, Harry B.'
'Vl\<cek, Anton\'in'

_publ_section_title
;
 Spin-orbit TDDFT electronic structure of diplatinum(II,II) complexes.
;
_journal_issue 7
_journal_name_full 'Inorganic chemistry'
_journal_page_first 3491
_journal_page_last 3500
_journal_paper_doi 10.1021/acs.inorgchem.5b00063
_journal_volume 54
_journal_year 2015
_chemical_formula_moiety 'B8 F16 O20 P8 Pt2, 4(C24 H20 As), 6(C2 H3 N)'
_chemical_formula_sum 'C108 H98 As4 B8 F16 N6 O20 P8 Pt2'
_chemical_formula_weight 3128.02
_space_group_crystal_system monoclinic
_space_group_IT_number 14
_space_group_name_Hall '-P 2yn'
_space_group_name_H-M_alt 'P 1 21/n 1'
_atom_sites_solution_hydrogens geom
_atom_sites_solution_primary direct
_audit_creation_date 2014-12-10
_audit_creation_method
;
Olex2 1.2
(compiled 2014.11.28 svn.r3106 for OlexSys, GUI svn.r4959),
 SHELXL-2014,
 and manual edit
;
_cell_angle_alpha 90
_cell_angle_beta 96.5736(18)
_cell_angle_gamma 90
_cell_formula_units_Z 2
_cell_length_a 16.0077(5)
_cell_length_b 19.5713(7)
_cell_length_c 19.0271(6)
_cell_measurement_reflns_used 9099
_cell_measurement_temperature 100
_cell_measurement_theta_max 40.69
_cell_measurement_theta_min 2.34
_cell_volume 5921.8(3)
_computing_cell_refinement 'SAINT V8.34A (Bruker-AXS, 2007)'
_computing_data_collection 'APEX2 2009.11.1-0 (Bruker-AXS, 2007)'
_computing_data_reduction 'SAINT V8.34A (Bruker-AXS, 2007)'
_computing_molecular_graphics 'DIAMOND 3 (Crystal Impact, 1999)'
_computing_publication_material 'Olex2 (Dolomanov et al., 2009)'
_computing_structure_refinement 'SHELXL-2014/6 (Sheldrick, 2014)'
_computing_structure_solution 'XT-2014/4 (Sheldrick, 2012)'
_diffrn_ambient_temperature 100
_diffrn_detector_area_resol_mean 8.33
_diffrn_measured_fraction_theta_full 0.999
_diffrn_measured_fraction_theta_max 0.981
_diffrn_measurement_device_type 'Bruker KAPPA APEX II ccd'
_diffrn_measurement_method '\w and \f scans'
_diffrn_radiation_monochromator graphite
_diffrn_radiation_type MoK\a
_diffrn_radiation_wavelength 0.71073
_diffrn_reflns_av_R_equivalents 0.0464
_diffrn_reflns_av_unetI/netI 0.0324
_diffrn_reflns_Laue_measured_fraction_full 0.999
_diffrn_reflns_Laue_measured_fraction_max 0.981
_diffrn_reflns_limit_h_max 30
_diffrn_reflns_limit_h_min -29
_diffrn_reflns_limit_k_max 36
_diffrn_reflns_limit_k_min -36
_diffrn_reflns_limit_l_max 35
_diffrn_reflns_limit_l_min -35
_diffrn_reflns_number 327773
_diffrn_reflns_point_group_measured_fraction_full 0.999
_diffrn_reflns_point_group_measured_fraction_max 0.981
_diffrn_reflns_theta_full 25.000
_diffrn_reflns_theta_max 41.858
_diffrn_reflns_theta_min 1.889
_diffrn_source 'sealed tube'
_diffrn_source_current 30
_diffrn_source_power 1.5
_diffrn_source_target Mo
_diffrn_source_voltage 50
_diffrn_standards_number 0
_exptl_absorpt_coefficient_mu 3.671
_exptl_absorpt_correction_T_max 1.0000
_exptl_absorpt_correction_T_min 0.8739
_exptl_absorpt_correction_type multi-scan
_exptl_absorpt_process_details
;
SADABS-2014/4 (Bruker,2014/4) was used for absorption correction.
wR2(int) was 0.0552 before and 0.0460 after correction.
The Ratio of minimum to maximum transmission is 0.8739.
The \l/2 correction factor is 0.00150.
;
_exptl_crystal_colour green
_exptl_crystal_density_diffrn 1.754
_exptl_crystal_description chunk
_exptl_crystal_F_000 3080
_exptl_crystal_size_max 0.29
_exptl_crystal_size_mid 0.27
_exptl_crystal_size_min 0.20
_refine_diff_density_max 1.533
_refine_diff_density_min -0.632
_refine_diff_density_rms 0.123
_refine_ls_extinction_method none
_refine_ls_goodness_of_fit_ref 1.005
_refine_ls_hydrogen_treatment constr
_refine_ls_matrix_type full
_refine_ls_number_parameters 778
_refine_ls_number_reflns 40315
_refine_ls_number_restraints 0
_refine_ls_restrained_S_all 1.005
_refine_ls_R_factor_all 0.0403
_refine_ls_R_factor_gt 0.0245
_refine_ls_shift/su_max 0.003
_refine_ls_shift/su_mean 0.000
_refine_ls_structure_factor_coef Fsqd
_refine_ls_weighting_details 'w=1/[\s^2^(Fo^2^)+(0.0238P)^2^+1.7101P] where P=(Fo^2^+2Fc^2^)/3'
_refine_ls_weighting_scheme calc
_refine_ls_wR_factor_gt 0.0492
_refine_ls_wR_factor_ref 0.0529
_reflns_Friedel_coverage 0.000
_reflns_number_gt 32473
_reflns_number_total 40315
_reflns_threshold_expression 'I > 2\s(I)'
_cod_data_source_file ic5b00063_si_003.cif
_cod_data_source_block CCDC1049647
_cod_database_code 4346023
_shelxl_version_number 2014/6
_shelx_space_group_comment
;
The symmetry employed for this shelxl refinement is uniquely defined
by the following loop, which should always be used as a source of
symmetry information in preference to the above space-group names.
They are only intended as comments.
;
_shelx_estimated_absorpt_t_max 0.527
_shelx_estimated_absorpt_t_min 0.416
_olex2_refinement_description
;
1. Fixed Uiso
 At 1.2 times of:
  All C(H) groups
 At 1.5 times of:
  All C(H,H,H) groups
2.a Aromatic/amide H refined with riding coordinates:
 C2(H2), C3(H3), C4(H4), C5(H5), C6(H6), C8(H8), C9(H9), C10(H10), C11(H11),
 C12(H12), C14(H14), C15(H15), C16(H16), C17(H17), C18(H18), C20(H20), C21(H21),
  C22(H22), C23(H23), C24(H24), C26(H26), C27(H27), C28(H28), C29(H29),
 C30(H30), C32(H32), C33(H33), C34(H34), C35(H35), C36(H36), C38(H38), C39(H39),
  C40(H40), C41(H41), C42(H42), C44(H44), C45(H45), C46(H46), C47(H47), C48(H48)
2.b Idealised Me refined as rotating group:
 C50(H50A,H50B,H50C), C54(H54A,H54B,H54C), C52(H52A,H52B,H52C)
;
_olex2_submission_special_instructions 'No special instructions were received'

loop_
_space_group_symop_operation_xyz
'x, y, z'
'-x+1/2, y+1/2, -z+1/2'
'-x, -y, -z'
'x-1/2, -y-1/2, z-1/2'

loop_
_atom_site_label
_atom_site_type_symbol
_atom_site_fract_x
_atom_site_fract_y
_atom_site_fract_z
_atom_site_U_iso_or_equiv
_atom_site_adp_type
_atom_site_occupancy
_atom_site_site_symmetry_order
_atom_site_calc_flag
_atom_site_refinement_flags_posn
Pt1 Pt 0.03452(2) 0.56809(2) 0.50764(2) 0.00710(1) Uani 1 1 d .
P1 P 0.13345(2) 0.54439(2) 0.43339(2) 0.00897(4) Uani 1 1 d .
P2 P 0.12899(2) 0.53438(2) 0.60099(2) 0.00881(4) Uani 1 1 d .
P3 P -0.06299(2) 0.59509(2) 0.58267(2) 0.00875(4) Uani 1 1 d .
P4 P -0.05871(2) 0.60491(2) 0.41467(2) 0.00900(4) Uani 1 1 d .
F1 F 0.34232(5) 0.57683(4) 0.54438(4) 0.01789(14) Uani 1 1 d .
F2 F 0.29260(5) 0.46770(4) 0.53256(4) 0.02089(15) Uani 1 1 d .
F3 F 0.08548(6) 0.67927(4) 0.65830(4) 0.02433(17) Uani 1 1 d .
F4 F 0.06305(5) 0.62705(4) 0.76152(4) 0.01919(15) Uani 1 1 d .
F5 F -0.03602(5) 0.73887(4) 0.51167(4) 0.01835(14) Uani 1 1 d .
F6 F -0.17866(5) 0.74762(4) 0.49486(4) 0.01606(13) Uani 1 1 d .
F7 F 0.09193(5) 0.69661(4) 0.36740(5) 0.02225(16) Uani 1 1 d .
F8 F 0.06955(5) 0.64096(4) 0.26194(4) 0.01759(14) Uani 1 1 d .
O1 O 0.22560(5) 0.55584(4) 0.46442(4) 0.01284(14) Uani 1 1 d .
O2 O 0.22205(5) 0.54931(4) 0.59364(4) 0.01206(13) Uani 1 1 d .
O3 O 0.11434(6) 0.56226(4) 0.67435(4) 0.01454(15) Uani 1 1 d .
O4 O -0.02908(5) 0.60486(5) 0.66128(4) 0.01711(16) Uani 1 1 d .
O5 O -0.11988(6) 0.65633(4) 0.55951(5) 0.01526(15) Uani 1 1 d .
O6 O -0.11477(6) 0.66529(4) 0.43158(4) 0.01482(15) Uani 1 1 d .
O7 O -0.02168(5) 0.62108(5) 0.34529(4) 0.01512(15) Uani 1 1 d .
O8 O 0.12385(6) 0.57998(5) 0.36079(4) 0.01539(15) Uani 1 1 d .
O9 O 0.13197(6) 0.46421(4) 0.41267(5) 0.01612(16) Uani 1 1 d .
O10 O 0.12781(5) 0.45260(4) 0.61117(4) 0.01308(14) Uani 1 1 d .
B1 B 0.27168(8) 0.53599(7) 0.53421(7) 0.0135(2) Uani 1 1 d .
B2 B 0.05955(8) 0.62071(7) 0.68956(6) 0.0139(2) Uani 1 1 d .
B3 B -0.11137(8) 0.70400(6) 0.49975(7) 0.01158(19) Uani 1 1 d .
B4 B 0.06661(8) 0.63684(6) 0.33383(6) 0.01222(19) Uani 1 1 d .
As1 As 0.37620(2) 0.79423(2) 0.38234(2) 0.01090(2) Uani 1 1 d .
C1 C 0.38465(7) 0.89072(6) 0.37235(6) 0.01243(17) Uani 1 1 d .
C2 C 0.40186(9) 0.92997(6) 0.43368(6) 0.0170(2) Uani 1 1 d .
H2 H 0.4103 0.9087 0.4788 0.020 Uiso 1 1 calc R
C3 C 0.40642(9) 1.00059(6) 0.42758(7) 0.0190(2) Uani 1 1 d .
H3 H 0.4188 1.0279 0.4687 0.023 Uiso 1 1 calc R
C4 C 0.39291(9) 1.03122(7) 0.36136(7) 0.0202(2) Uani 1 1 d .
H4 H 0.3961 1.0795 0.3575 0.024 Uiso 1 1 calc R
C5 C 0.37473(9) 0.99190(7) 0.30085(7) 0.0220(2) Uani 1 1 d .
H5 H 0.3647 1.0134 0.2559 0.026 Uiso 1 1 calc R
C6 C 0.37125(8) 0.92119(6) 0.30596(6) 0.0168(2) Uani 1 1 d .
H6 H 0.3599 0.8940 0.2646 0.020 Uiso 1 1 calc R
C7 C 0.34695(7) 0.75096(6) 0.29276(6) 0.01273(17) Uani 1 1 d .
C8 C 0.26930(8) 0.71920(6) 0.27692(6) 0.01603(19) Uani 1 1 d .
H8 H 0.2289 0.7199 0.3098 0.019 Uiso 1 1 calc R
C9 C 0.25207(9) 0.68630(7) 0.21189(7) 0.0200(2) Uani 1 1 d .
H9 H 0.1996 0.6639 0.2005 0.024 Uiso 1 1 calc R
C10 C 0.31086(9) 0.68597(7) 0.16346(7) 0.0195(2) Uani 1 1 d .
H10 H 0.2981 0.6639 0.1191 0.023 Uiso 1 1 calc R
C11 C 0.38821(8) 0.71780(6) 0.17983(6) 0.0173(2) Uani 1 1 d .
H11 H 0.4283 0.7175 0.1467 0.021 Uiso 1 1 calc R
C12 C 0.40688(8) 0.75013(6) 0.24473(6) 0.01504(19) Uani 1 1 d .
H12 H 0.4599 0.7715 0.2564 0.018 Uiso 1 1 calc R
C13 C 0.48297(7) 0.75631(6) 0.41675(6) 0.01369(18) Uani 1 1 d .
C14 C 0.48911(8) 0.68539(6) 0.42389(7) 0.0172(2) Uani 1 1 d .
H14 H 0.4402 0.6576 0.4163 0.021 Uiso 1 1 calc R
C15 C 0.56771(8) 0.65582(7) 0.44229(7) 0.0206(2) Uani 1 1 d .
H15 H 0.5727 0.6077 0.4475 0.025 Uiso 1 1 calc R
C16 C 0.63877(9) 0.69686(7) 0.45304(8) 0.0229(2) Uani 1 1 d .
H16 H 0.6924 0.6766 0.4654 0.027 Uiso 1 1 calc R
C17 C 0.63193(8) 0.76744(8) 0.44582(8) 0.0240(3) Uani 1 1 d .
H17 H 0.6809 0.7951 0.4535 0.029 Uiso 1 1 calc R
C18 C 0.55376(8) 0.79767(7) 0.42746(7) 0.0192(2) Uani 1 1 d .
H18 H 0.5489 0.8458 0.4223 0.023 Uiso 1 1 calc R
C19 C 0.29043(7) 0.77796(6) 0.44217(6) 0.01286(17) Uani 1 1 d .
C20 C 0.21894(8) 0.81906(7) 0.43177(6) 0.0170(2) Uani 1 1 d .
H20 H 0.2149 0.8542 0.3970 0.020 Uiso 1 1 calc R
C21 C 0.15376(8) 0.80808(8) 0.47276(7) 0.0199(2) Uani 1 1 d .
H21 H 0.1046 0.8356 0.4659 0.024 Uiso 1 1 calc R
C22 C 0.16029(8) 0.75710(7) 0.52374(7) 0.0193(2) Uani 1 1 d .
H22 H 0.1156 0.7499 0.5518 0.023 Uiso 1 1 calc R
C23 C 0.23162(9) 0.71673(7) 0.53394(7) 0.0198(2) Uani 1 1 d .
H23 H 0.2358 0.6821 0.5692 0.024 Uiso 1 1 calc R
C24 C 0.29737(8) 0.72653(6) 0.49282(7) 0.0174(2) Uani 1 1 d .
H24 H 0.3461 0.6985 0.4993 0.021 Uiso 1 1 calc R
As2 As 0.53789(2) 0.51414(2) 0.19447(2) 0.01079(2) Uani 1 1 d .
C25 C 0.45611(7) 0.53197(6) 0.11521(6) 0.01339(18) Uani 1 1 d .
C26 C 0.47119(8) 0.58373(6) 0.06793(6) 0.0165(2) Uani 1 1 d .
H26 H 0.5223 0.6089 0.0741 0.020 Uiso 1 1 calc R
C27 C 0.41052(9) 0.59804(7) 0.01163(6) 0.0203(2) Uani 1 1 d .
H27 H 0.4198 0.6335 -0.0206 0.024 Uiso 1 1 calc R
C28 C 0.33644(9) 0.56075(7) 0.00231(7) 0.0214(2) Uani 1 1 d .
H28 H 0.2955 0.5706 -0.0365 0.026 Uiso 1 1 calc R
C29 C 0.32185(9) 0.50912(7) 0.04949(7) 0.0225(2) Uani 1 1 d .
H29 H 0.2711 0.4836 0.0427 0.027 Uiso 1 1 calc R
C30 C 0.38151(8) 0.49475(7) 0.10686(7) 0.0194(2) Uani 1 1 d .
H30 H 0.3714 0.4601 0.1398 0.023 Uiso 1 1 calc R
C31 C 0.59075(7) 0.42764(6) 0.18600(6) 0.01258(17) Uani 1 1 d .
C32 C 0.54000(8) 0.37134(6) 0.16576(6) 0.01589(19) Uani 1 1 d .
H32 H 0.4806 0.3760 0.1586 0.019 Uiso 1 1 calc R
C33 C 0.57733(8) 0.30851(6) 0.15624(7) 0.0179(2) Uani 1 1 d .
H33 H 0.5434 0.2699 0.1426 0.022 Uiso 1 1 calc R
C34 C 0.66427(9) 0.30211(7) 0.16661(7) 0.0198(2) Uani 1 1 d .
H34 H 0.6896 0.2594 0.1585 0.024 Uiso 1 1 calc R
C35 C 0.71438(9) 0.35768(7) 0.18869(8) 0.0222(2) Uani 1 1 d .
H35 H 0.7737 0.3525 0.1970 0.027 Uiso 1 1 calc R
C36 C 0.67789(8) 0.42089(6) 0.19872(7) 0.0188(2) Uani 1 1 d .
H36 H 0.7119 0.4590 0.2141 0.023 Uiso 1 1 calc R
C37 C 0.61966(7) 0.58490(6) 0.19989(6) 0.01428(18) Uani 1 1 d .
C38 C 0.67867(8) 0.58709(6) 0.15129(7) 0.0166(2) Uani 1 1 d .
H38 H 0.6805 0.5518 0.1172 0.020 Uiso 1 1 calc R
C39 C 0.73460(8) 0.64138(7) 0.15345(7) 0.0205(2) Uani 1 1 d .
H39 H 0.7760 0.6430 0.1214 0.025 Uiso 1 1 calc R
C40 C 0.73001(10) 0.69348(8) 0.20255(8) 0.0262(3) Uani 1 1 d .
H40 H 0.7679 0.7309 0.2035 0.031 Uiso 1 1 calc R
C41 C 0.67084(10) 0.69135(8) 0.25010(8) 0.0276(3) Uani 1 1 d .
H41 H 0.6682 0.7274 0.2832 0.033 Uiso 1 1 calc R
C42 C 0.61537(9) 0.63682(7) 0.24960(7) 0.0209(2) Uani 1 1 d .
H42 H 0.5751 0.6349 0.2826 0.025 Uiso 1 1 calc R
C43 C 0.48279(7) 0.51329(6) 0.27786(6) 0.01255(17) Uani 1 1 d .
C44 C 0.40547(8) 0.54562(6) 0.27939(7) 0.01627(19) Uani 1 1 d .
H44 H 0.3801 0.5698 0.2392 0.020 Uiso 1 1 calc R
C45 C 0.36601(8) 0.54190(7) 0.34063(7) 0.0189(2) Uani 1 1 d .
H45 H 0.3132 0.5635 0.3425 0.023 Uiso 1 1 calc R
C46 C 0.40391(8) 0.50652(7) 0.39915(7) 0.0195(2) Uani 1 1 d .
H46 H 0.3763 0.5035 0.4407 0.023 Uiso 1 1 calc R
C47 C 0.48139(8) 0.47559(7) 0.39761(6) 0.0195(2) Uani 1 1 d .
H47 H 0.5071 0.4523 0.4382 0.023 Uiso 1 1 calc R
C48 C 0.52185(7) 0.47858(7) 0.33661(6) 0.01536(19) Uani 1 1 d .
H48 H 0.5750 0.4574 0.3351 0.018 Uiso 1 1 calc R
N1 N 0.35069(8) 0.37583(7) 0.24141(7) 0.0261(2) Uani 1 1 d .
C49 C 0.32328(9) 0.36785(7) 0.29340(8) 0.0219(2) Uani 1 1 d .
C50 C 0.28757(12) 0.35701(10) 0.35976(9) 0.0368(4) Uani 1 1 d .
H50A H 0.2379 0.3276 0.3513 0.055 Uiso 1 1 calc GR
H50B H 0.2713 0.4011 0.3785 0.055 Uiso 1 1 calc GR
H50C H 0.3295 0.3351 0.3941 0.055 Uiso 1 1 calc GR
N3 N 0.45746(14) 0.82768(9) 0.58435(8) 0.0479(5) Uani 1 1 d .
C53 C 0.46622(12) 0.78113(9) 0.61896(8) 0.0315(3) Uani 1 1 d .
C54 C 0.4749(2) 0.72136(15) 0.66387(16) 0.0753(9) Uani 1 1 d .
H54A H 0.4861 0.6813 0.6355 0.113 Uiso 1 1 calc GR
H54B H 0.4228 0.7142 0.6854 0.113 Uiso 1 1 calc GR
H54C H 0.5217 0.7281 0.7012 0.113 Uiso 1 1 calc GR
N2 N 0.85004(10) 0.47027(10) 0.09218(8) 0.0415(4) Uani 1 1 d .
C51 C 0.87788(9) 0.50124(9) 0.14003(8) 0.0257(3) Uani 1 1 d .
C52 C 0.91247(10) 0.54102(8) 0.20114(7) 0.0243(3) Uani 1 1 d .
H52A H 0.9365 0.5835 0.1851 0.036 Uiso 1 1 calc GR
H52B H 0.9565 0.5145 0.2290 0.036 Uiso 1 1 calc GR
H52C H 0.8677 0.5518 0.2305 0.036 Uiso 1 1 calc GR

loop_
_atom_site_aniso_label
_atom_site_aniso_U_11
_atom_site_aniso_U_22
_atom_site_aniso_U_33
_atom_site_aniso_U_23
_atom_site_aniso_U_13
_atom_site_aniso_U_12
Pt1 0.00729(1) 0.00672(1) 0.00755(1) 0.00008(1) 0.00198(1) 0.00047(1)
P1 0.00886(10) 0.00887(10) 0.00971(10) 0.00009(8) 0.00344(8) 0.00031(8)
P2 0.00827(10) 0.00942(10) 0.00888(10) 0.00011(8) 0.00160(8) 0.00025(8)
P3 0.00888(10) 0.00840(10) 0.00939(10) -0.00055(8) 0.00284(8) 0.00082(8)
P4 0.00951(10) 0.00835(10) 0.00921(10) 0.00081(8) 0.00143(8) 0.00075(8)
F1 0.0087(3) 0.0244(4) 0.0204(3) 0.0042(3) 0.0012(2) -0.0030(3)
F2 0.0230(4) 0.0151(3) 0.0261(4) 0.0042(3) 0.0093(3) 0.0076(3)
F3 0.0338(5) 0.0154(3) 0.0236(4) 0.0008(3) 0.0024(3) -0.0055(3)
F4 0.0206(4) 0.0266(4) 0.0099(3) -0.0053(3) 0.0001(3) 0.0049(3)
F5 0.0132(3) 0.0172(3) 0.0242(3) -0.0005(3) 0.0002(3) -0.0026(3)
F6 0.0138(3) 0.0132(3) 0.0211(3) 0.0000(2) 0.0017(3) 0.0062(2)
F7 0.0242(4) 0.0150(3) 0.0277(4) -0.0065(3) 0.0039(3) -0.0051(3)
F8 0.0198(3) 0.0224(4) 0.0111(3) 0.0051(3) 0.0044(2) -0.0004(3)
O1 0.0094(3) 0.0164(4) 0.0132(3) 0.0009(3) 0.0032(3) -0.0009(3)
O2 0.0089(3) 0.0146(3) 0.0129(3) 0.0006(3) 0.0021(3) -0.0006(3)
O3 0.0153(4) 0.0185(4) 0.0097(3) -0.0019(3) 0.0011(3) 0.0053(3)
O4 0.0124(3) 0.0282(5) 0.0109(3) -0.0046(3) 0.0020(3) 0.0028(3)
O5 0.0161(4) 0.0140(3) 0.0170(4) 0.0039(3) 0.0077(3) 0.0066(3)
O6 0.0173(4) 0.0126(3) 0.0137(3) -0.0010(3) -0.0016(3) 0.0065(3)
O7 0.0128(3) 0.0214(4) 0.0114(3) 0.0049(3) 0.0023(3) -0.0010(3)
O8 0.0158(4) 0.0197(4) 0.0117(3) 0.0041(3) 0.0059(3) 0.0044(3)
O9 0.0161(4) 0.0106(3) 0.0238(4) -0.0043(3) 0.0116(3) -0.0024(3)
O10 0.0121(3) 0.0099(3) 0.0163(3) 0.0025(3) -0.0020(3) -0.0012(3)
B1 0.0094(4) 0.0146(5) 0.0168(5) 0.0021(4) 0.0030(4) 0.0015(4)
B2 0.0155(5) 0.0153(5) 0.0108(4) -0.0022(4) 0.0011(4) 0.0012(4)
B3 0.0105(4) 0.0095(4) 0.0148(5) 0.0003(4) 0.0021(4) 0.0021(4)
B4 0.0134(5) 0.0128(5) 0.0109(4) 0.0010(4) 0.0030(4) -0.0013(4)
As1 0.01029(4) 0.01049(4) 0.01191(4) 0.00102(3) 0.00126(3) -0.00006(3)
C1 0.0121(4) 0.0115(4) 0.0138(4) 0.0017(3) 0.0018(3) 0.0005(3)
C2 0.0231(5) 0.0134(4) 0.0141(4) 0.0011(4) 0.0009(4) 0.0006(4)
C3 0.0237(6) 0.0138(5) 0.0193(5) -0.0011(4) 0.0015(4) -0.0002(4)
C4 0.0232(6) 0.0130(5) 0.0244(6) 0.0042(4) 0.0033(5) 0.0003(4)
C5 0.0294(7) 0.0170(5) 0.0191(5) 0.0071(4) 0.0008(5) -0.0016(5)
C6 0.0203(5) 0.0165(5) 0.0134(4) 0.0019(4) 0.0009(4) -0.0030(4)
C7 0.0127(4) 0.0124(4) 0.0132(4) 0.0004(3) 0.0022(3) -0.0003(3)
C8 0.0139(5) 0.0172(5) 0.0173(5) -0.0016(4) 0.0032(4) -0.0023(4)
C9 0.0193(5) 0.0215(6) 0.0187(5) -0.0051(4) 0.0006(4) -0.0046(4)
C10 0.0261(6) 0.0168(5) 0.0155(5) -0.0026(4) 0.0023(4) 0.0013(5)
C11 0.0222(5) 0.0153(5) 0.0155(5) 0.0010(4) 0.0066(4) 0.0016(4)
C12 0.0147(5) 0.0144(4) 0.0168(5) 0.0007(4) 0.0049(4) -0.0011(4)
C13 0.0121(4) 0.0134(4) 0.0151(4) 0.0008(3) -0.0003(3) 0.0013(3)
C14 0.0153(5) 0.0136(4) 0.0221(5) -0.0011(4) -0.0010(4) 0.0001(4)
C15 0.0190(5) 0.0160(5) 0.0262(6) 0.0013(4) -0.0001(5) 0.0041(4)
C16 0.0154(5) 0.0233(6) 0.0289(6) 0.0023(5) -0.0024(5) 0.0051(5)
C17 0.0127(5) 0.0227(6) 0.0354(7) 0.0023(5) -0.0023(5) -0.0014(4)
C18 0.0142(5) 0.0158(5) 0.0268(6) 0.0026(4) -0.0007(4) -0.0005(4)
C19 0.0130(4) 0.0121(4) 0.0136(4) -0.0005(3) 0.0021(3) -0.0016(3)
C20 0.0154(5) 0.0212(5) 0.0145(4) 0.0030(4) 0.0027(4) 0.0027(4)
C21 0.0137(5) 0.0301(6) 0.0162(5) -0.0005(4) 0.0030(4) 0.0019(4)
C22 0.0178(5) 0.0245(6) 0.0164(5) -0.0032(4) 0.0050(4) -0.0076(4)
C23 0.0252(6) 0.0158(5) 0.0196(5) 0.0020(4) 0.0084(5) -0.0043(4)
C24 0.0200(5) 0.0143(5) 0.0186(5) 0.0032(4) 0.0056(4) 0.0004(4)
As2 0.01131(4) 0.01015(4) 0.01097(4) 0.00058(3) 0.00156(3) -0.00129(3)
C25 0.0148(4) 0.0126(4) 0.0125(4) 0.0008(3) 0.0005(3) 0.0000(4)
C26 0.0199(5) 0.0152(4) 0.0145(4) 0.0025(4) 0.0029(4) -0.0004(4)
C27 0.0289(6) 0.0186(5) 0.0131(4) 0.0034(4) 0.0014(4) 0.0030(5)
C28 0.0247(6) 0.0222(6) 0.0157(5) -0.0008(4) -0.0047(4) 0.0049(5)
C29 0.0196(6) 0.0225(6) 0.0235(6) 0.0010(5) -0.0051(5) -0.0013(5)
C30 0.0182(5) 0.0185(5) 0.0204(5) 0.0045(4) -0.0026(4) -0.0042(4)
C31 0.0143(4) 0.0114(4) 0.0123(4) 0.0001(3) 0.0026(3) 0.0002(3)
C32 0.0158(5) 0.0141(4) 0.0181(5) -0.0025(4) 0.0033(4) -0.0014(4)
C33 0.0220(5) 0.0133(4) 0.0185(5) -0.0027(4) 0.0022(4) -0.0013(4)
C34 0.0247(6) 0.0150(5) 0.0191(5) -0.0009(4) 0.0002(4) 0.0049(4)
C35 0.0170(5) 0.0181(5) 0.0304(6) -0.0008(5) -0.0028(5) 0.0035(4)
C36 0.0149(5) 0.0149(5) 0.0254(6) -0.0003(4) -0.0023(4) -0.0002(4)
C37 0.0138(4) 0.0131(4) 0.0160(4) 0.0001(4) 0.0018(4) -0.0030(4)
C38 0.0154(5) 0.0155(5) 0.0192(5) 0.0012(4) 0.0039(4) -0.0021(4)
C39 0.0161(5) 0.0230(6) 0.0224(5) 0.0050(5) 0.0025(4) -0.0051(4)
C40 0.0263(7) 0.0244(6) 0.0276(6) 0.0004(5) 0.0015(5) -0.0130(5)
C41 0.0330(8) 0.0228(6) 0.0274(7) -0.0082(5) 0.0044(6) -0.0128(6)
C42 0.0235(6) 0.0193(5) 0.0204(5) -0.0052(4) 0.0051(5) -0.0061(5)
C43 0.0128(4) 0.0129(4) 0.0123(4) 0.0001(3) 0.0029(3) -0.0013(3)
C44 0.0161(5) 0.0138(4) 0.0193(5) 0.0017(4) 0.0035(4) 0.0023(4)
C45 0.0159(5) 0.0178(5) 0.0242(6) -0.0018(4) 0.0076(4) 0.0010(4)
C46 0.0189(5) 0.0234(6) 0.0176(5) -0.0020(4) 0.0074(4) -0.0017(4)
C47 0.0192(5) 0.0268(6) 0.0129(4) 0.0011(4) 0.0037(4) -0.0003(5)
C48 0.0133(4) 0.0202(5) 0.0128(4) 0.0010(4) 0.0022(4) 0.0009(4)
N1 0.0268(6) 0.0267(6) 0.0251(5) -0.0002(5) 0.0038(5) -0.0065(5)
C49 0.0184(5) 0.0202(6) 0.0277(6) -0.0028(5) 0.0049(5) -0.0038(4)
C50 0.0398(9) 0.0393(9) 0.0357(8) -0.0113(7) 0.0238(7) -0.0145(7)
N3 0.0832(14) 0.0296(7) 0.0278(7) 0.0002(6) -0.0062(8) -0.0023(8)
C53 0.0403(9) 0.0297(8) 0.0246(7) -0.0013(6) 0.0038(6) 0.0068(7)
C54 0.084(2) 0.0628(17) 0.0791(19) 0.0428(15) 0.0103(16) 0.0198(15)
N2 0.0342(8) 0.0618(11) 0.0283(7) -0.0076(7) 0.0025(6) -0.0120(8)
C51 0.0188(6) 0.0377(8) 0.0208(6) 0.0032(5) 0.0027(5) -0.0032(5)
C52 0.0248(6) 0.0266(7) 0.0206(6) 0.0034(5) -0.0012(5) -0.0038(5)

loop_
_atom_type_symbol
_atom_type_description
_atom_type_scat_dispersion_real
_atom_type_scat_dispersion_imag
_atom_type_scat_source
C C 0.0033 0.0016 'International Tables Vol C Tables 4.2.6.8 and 6.1.1.4'
H H 0.0000 0.0000 'International Tables Vol C Tables 4.2.6.8 and 6.1.1.4'
As As 0.0499 2.0058 'International Tables Vol C Tables 4.2.6.8 and 6.1.1.4'
B B 0.0013 0.0007 'International Tables Vol C Tables 4.2.6.8 and 6.1.1.4'
F F 0.0171 0.0103 'International Tables Vol C Tables 4.2.6.8 and 6.1.1.4'
N N 0.0061 0.0033 'International Tables Vol C Tables 4.2.6.8 and 6.1.1.4'
O O 0.0106 0.0060 'International Tables Vol C Tables 4.2.6.8 and 6.1.1.4'
P P 0.1023 0.0942 'International Tables Vol C Tables 4.2.6.8 and 6.1.1.4'
Pt Pt -1.7033 8.3905 'International Tables Vol C Tables 4.2.6.8 and 6.1.1.4'

loop_
_exptl_crystal_face_index_h
_exptl_crystal_face_index_k
_exptl_crystal_face_index_l
_exptl_crystal_face_perp_dist
-1.00 4.00 3.00 0.087
1.00 -4.00 -2.00 0.100
1.00 -1.00 3.00 0.104
-1.00 2.00 -1.00 0.100
1.00 -3.00 -1.00 0.088
-1.00 0.00 -4.00 0.155
-2.00 -4.00 3.00 0.088
-4.00 -4.00 1.00 0.124
-4.00 -1.00 -2.00 0.136
-1.00 2.00 -3.00 0.127
3.00 3.00 -1.00 0.117
1.00 4.00 -4.00 0.156
-1.00 1.00 -2.00 0.127
4.00 0.00 3.00 0.110
1.00 -2.00 3.00 0.107
-1.00 -3.00 3.00 0.091
1.00 -2.00 -3.00 0.148
-4.00 4.00 1.00 0.132
4.00 -3.00 -4.00 0.141
2.00 0.00 -3.00 0.159
-2.00 1.00 0.00 0.142
-4.00 -2.00 3.00 0.121
3.00 3.00 -4.00 0.151
-3.00 -2.00 -2.00 0.133
-1.00 -4.00 2.00 0.083
3.00 0.00 4.00 0.115
4.00 3.00 3.00 0.119
2.00 3.00 0.00 0.122
0.00 1.00 -1.00 0.148

loop_
_geom_angle_atom_site_label_1
_geom_angle_atom_site_label_2
_geom_angle_atom_site_label_3
_geom_angle
_geom_angle_site_symmetry_1
_geom_angle_site_symmetry_3
P1 Pt1 Pt1 91.993(7) . 3_566
P1 Pt1 P2 88.756(10) . .
P1 Pt1 P3 178.272(10) . .
P1 Pt1 P4 91.304(10) . .
P2 Pt1 Pt1 91.336(7) . 3_566
P2 Pt1 P3 91.121(10) . .
P2 Pt1 P4 178.400(10) . .
P3 Pt1 Pt1 89.734(7) . 3_566
P3 Pt1 P4 88.771(10) . .
P4 Pt1 Pt1 90.260(7) . 3_566
O1 P1 Pt1 115.71(3) . .
O1 P1 O9 102.78(5) . .
O8 P1 Pt1 117.23(4) . .
O8 P1 O1 105.72(5) . .
O8 P1 O9 102.90(5) . .
O9 P1 Pt1 110.82(3) . .
O2 P2 Pt1 115.72(3) . .
O2 P2 O3 105.31(5) . .
O2 P2 O10 102.94(5) . .
O3 P2 Pt1 116.38(3) . .
O3 P2 O10 103.74(5) . .
O10 P2 Pt1 111.27(3) . .
O4 P3 Pt1 116.27(3) . .
O4 P3 O9 101.72(5) . 3_566
O5 P3 Pt1 115.07(3) . .
O5 P3 O4 108.18(5) . .
O5 P3 O9 100.94(5) . 3_566
O9 P3 Pt1 112.81(3) 3_566 .
O6 P4 Pt1 115.01(3) . .
O6 P4 O7 108.18(5) . .
O6 P4 O10 101.73(5) . 3_566
O7 P4 Pt1 116.40(4) . .
O7 P4 O10 101.52(5) . 3_566
O10 P4 Pt1 112.22(3) 3_566 .
B1 O1 P1 130.99(7) . .
B1 O2 P2 130.27(8) . .
B2 O3 P2 126.99(8) . .
B2 O4 P3 126.15(7) . .
B3 O5 P3 127.14(7) . .
B3 O6 P4 127.22(7) . .
B4 O7 P4 129.32(8) . .
B4 O8 P1 129.75(7) . .
P3 O9 P1 132.56(5) 3_566 .
P2 O10 P4 132.24(6) . 3_566
F1 B1 O1 106.69(9) . .
F1 B1 O2 107.11(10) . .
F2 B1 F1 111.55(10) . .
F2 B1 O1 109.16(10) . .
F2 B1 O2 109.98(10) . .
O2 B1 O1 112.33(9) . .
F3 B2 O3 109.99(10) . .
F3 B2 O4 109.79(10) . .
F4 B2 F3 112.12(10) . .
F4 B2 O3 107.83(10) . .
F4 B2 O4 107.94(10) . .
O3 B2 O4 109.10(10) . .
F5 B3 O5 109.79(10) . .
F5 B3 O6 109.65(9) . .
F6 B3 F5 111.62(10) . .
F6 B3 O5 107.61(9) . .
F6 B3 O6 107.83(9) . .
O5 B3 O6 110.29(9) . .
F7 B4 F8 111.78(10) . .
F7 B4 O7 110.11(10) . .
F7 B4 O8 109.77(10) . .
F8 B4 O7 107.40(9) . .
F8 B4 O8 107.17(9) . .
O7 B4 O8 110.55(9) . .
C1 As1 C7 111.28(5) . .
C1 As1 C13 110.41(5) . .
C1 As1 C19 106.81(5) . .
C13 As1 C7 104.58(5) . .
C19 As1 C7 109.77(5) . .
C19 As1 C13 114.06(5) . .
C2 C1 As1 118.10(8) . .
C6 C1 As1 120.69(9) . .
C6 C1 C2 121.18(11) . .
C1 C2 H2 120.5 . .
C3 C2 C1 118.95(11) . .
C3 C2 H2 120.5 . .
C2 C3 H3 120.0 . .
C2 C3 C4 120.04(12) . .
C4 C3 H3 120.0 . .
C3 C4 H4 119.7 . .
C5 C4 C3 120.61(12) . .
C5 C4 H4 119.7 . .
C4 C5 H5 120.0 . .
C4 C5 C6 120.05(12) . .
C6 C5 H5 120.0 . .
C1 C6 H6 120.4 . .
C5 C6 C1 119.16(11) . .
C5 C6 H6 120.4 . .
C8 C7 As1 120.81(8) . .
C8 C7 C12 121.05(11) . .
C12 C7 As1 118.10(9) . .
C7 C8 H8 120.7 . .
C7 C8 C9 118.66(11) . .
C9 C8 H8 120.7 . .
C8 C9 H9 119.7 . .
C10 C9 C8 120.68(12) . .
C10 C9 H9 119.7 . .
C9 C10 H10 119.9 . .
C11 C10 C9 120.19(11) . .
C11 C10 H10 119.9 . .
C10 C11 H11 120.0 . .
C12 C11 C10 119.94(11) . .
C12 C11 H11 120.0 . .
C7 C12 H12 120.3 . .
C11 C12 C7 119.48(11) . .
C11 C12 H12 120.3 . .
C14 C13 As1 118.03(9) . .
C18 C13 As1 120.48(9) . .
C18 C13 C14 121.18(11) . .
C13 C14 H14 120.4 . .
C15 C14 C13 119.26(12) . .
C15 C14 H14 120.4 . .
C14 C15 H15 120.1 . .
C16 C15 C14 119.87(12) . .
C16 C15 H15 120.1 . .
C15 C16 H16 119.8 . .
C15 C16 C17 120.39(12) . .
C17 C16 H16 119.8 . .
C16 C17 H17 119.8 . .
C16 C17 C18 120.34(13) . .
C18 C17 H17 119.8 . .
C13 C18 C17 118.95(12) . .
C13 C18 H18 120.5 . .
C17 C18 H18 120.5 . .
C20 C19 As1 117.01(8) . .
C24 C19 As1 121.93(9) . .
C24 C19 C20 121.04(11) . .
C19 C20 H20 120.4 . .
C21 C20 C19 119.22(11) . .
C21 C20 H20 120.4 . .
C20 C21 H21 119.9 . .
C22 C21 C20 120.18(12) . .
C22 C21 H21 119.9 . .
C21 C22 H22 119.9 . .
C23 C22 C21 120.24(11) . .
C23 C22 H22 119.9 . .
C22 C23 H23 119.8 . .
C22 C23 C24 120.42(12) . .
C24 C23 H23 119.8 . .
C19 C24 C23 118.89(12) . .
C19 C24 H24 120.6 . .
C23 C24 H24 120.6 . .
C31 As2 C25 111.44(5) . .
C37 As2 C25 108.35(5) . .
C37 As2 C31 109.99(5) . .
C37 As2 C43 110.09(5) . .
C43 As2 C25 108.57(5) . .
C43 As2 C31 108.38(5) . .
C26 C25 As2 119.21(9) . .
C30 C25 As2 119.69(9) . .
C30 C25 C26 121.07(11) . .
C25 C26 H26 120.4 . .
C27 C26 C25 119.11(12) . .
C27 C26 H26 120.4 . .
C26 C27 H27 119.8 . .
C28 C27 C26 120.31(12) . .
C28 C27 H27 119.8 . .
C27 C28 H28 119.8 . .
C27 C28 C29 120.32(12) . .
C29 C28 H28 119.8 . .
C28 C29 H29 119.9 . .
C28 C29 C30 120.13(13) . .
C30 C29 H29 119.9 . .
C25 C30 C29 119.05(12) . .
C25 C30 H30 120.5 . .
C29 C30 H30 120.5 . .
C32 C31 As2 118.29(9) . .
C36 C31 As2 120.93(9) . .
C36 C31 C32 120.78(11) . .
C31 C32 H32 120.3 . .
C33 C32 C31 119.30(11) . .
C33 C32 H32 120.3 . .
C32 C33 H33 120.0 . .
C32 C33 C34 120.05(12) . .
C34 C33 H33 120.0 . .
C33 C34 H34 119.8 . .
C35 C34 C33 120.50(12) . .
C35 C34 H34 119.8 . .
C34 C35 H35 120.0 . .
C34 C35 C36 120.09(12) . .
C36 C35 H35 120.0 . .
C31 C36 H36 120.4 . .
C35 C36 C31 119.22(12) . .
C35 C36 H36 120.4 . .
C38 C37 As2 120.03(9) . .
C42 C37 As2 118.72(9) . .
C42 C37 C38 121.08(11) . .
C37 C38 H38 120.4 . .
C39 C38 C37 119.16(12) . .
C39 C38 H38 120.4 . .
C38 C39 H39 120.1 . .
C38 C39 C40 119.87(12) . .
C40 C39 H39 120.1 . .
C39 C40 H40 119.7 . .
C41 C40 C39 120.68(13) . .
C41 C40 H40 119.7 . .
C40 C41 H41 119.9 . .
C40 C41 C42 120.28(13) . .
C42 C41 H41 119.9 . .
C37 C42 H42 120.5 . .
C41 C42 C37 118.92(12) . .
C41 C42 H42 120.5 . .
C44 C43 As2 120.76(9) . .
C44 C43 C48 121.51(10) . .
C48 C43 As2 117.72(8) . .
C43 C44 H44 120.5 . .
C45 C44 C43 118.94(11) . .
C45 C44 H44 120.5 . .
C44 C45 H45 120.0 . .
C44 C45 C46 119.94(12) . .
C46 C45 H45 120.0 . .
C45 C46 H46 119.6 . .
C47 C46 C45 120.74(11) . .
C47 C46 H46 119.6 . .
C46 C47 H47 119.9 . .
C46 C47 C48 120.17(12) . .
C48 C47 H47 119.9 . .
C43 C48 C47 118.68(11) . .
C43 C48 H48 120.7 . .
C47 C48 H48 120.7 . .
N1 C49 C50 179.38(17) . .
C49 C50 H50A 109.5 . .
C49 C50 H50B 109.5 . .
C49 C50 H50C 109.5 . .
H50A C50 H50B 109.5 . .
H50A C50 H50C 109.5 . .
H50B C50 H50C 109.5 . .
N3 C53 C54 178.3(2) . .
C53 C54 H54A 109.5 . .
C53 C54 H54B 109.5 . .
C53 C54 H54C 109.5 . .
H54A C54 H54B 109.5 . .
H54A C54 H54C 109.5 . .
H54B C54 H54C 109.5 . .
N2 C51 C52 179.38(19) . .
C51 C52 H52A 109.5 . .
C51 C52 H52B 109.5 . .
C51 C52 H52C 109.5 . .
H52A C52 H52B 109.5 . .
H52A C52 H52C 109.5 . .
H52B C52 H52C 109.5 . .

loop_
_geom_bond_atom_site_label_1
_geom_bond_atom_site_label_2
_geom_bond_distance
_geom_bond_site_symmetry_2
Pt1 Pt1 2.88730(11) 3_566
Pt1 P1 2.2872(3) .
Pt1 P2 2.2938(3) .
Pt1 P3 2.2943(3) .
Pt1 P4 2.2960(3) .
P1 O1 1.5411(9) .
P1 O8 1.5390(9) .
P1 O9 1.6174(9) .
P2 O2 1.5401(8) .
P2 O3 1.5415(8) .
P2 O10 1.6128(9) .
P3 O4 1.5436(9) .
P3 O5 1.5389(9) .
P3 O9 1.6115(9) 3_566
P4 O6 1.5399(9) .
P4 O7 1.5407(8) .
P4 O10 1.6147(9) 3_566
F1 B1 1.3802(15) .
F2 B1 1.3790(15) .
F3 B2 1.3772(16) .
F4 B2 1.3695(14) .
F5 B3 1.3818(15) .
F6 B3 1.3691(14) .
F7 B4 1.3717(15) .
F8 B4 1.3764(14) .
O1 B1 1.4946(16) .
O2 B1 1.4777(15) .
O3 B2 1.4897(16) .
O4 B2 1.4913(16) .
O5 B3 1.4891(15) .
O6 B3 1.4978(15) .
O7 B4 1.4868(15) .
O8 B4 1.4944(16) .
O9 P3 1.6115(9) 3_566
O10 P4 1.6148(9) 3_566
As1 C1 1.9043(11) .
As1 C7 1.9129(11) .
As1 C13 1.9090(11) .
As1 C19 1.9079(11) .
C1 C2 1.3979(16) .
C1 C6 1.3911(16) .
C2 H2 0.9500 .
C2 C3 1.3897(17) .
C3 H3 0.9500 .
C3 C4 1.3897(18) .
C4 H4 0.9500 .
C4 C5 1.388(2) .
C5 H5 0.9500 .
C5 C6 1.3890(18) .
C6 H6 0.9500 .
C7 C8 1.3915(16) .
C7 C12 1.3988(15) .
C8 H8 0.9500 .
C8 C9 1.3942(17) .
C9 H9 0.9500 .
C9 C10 1.3904(18) .
C10 H10 0.9500 .
C10 C11 1.3893(19) .
C11 H11 0.9500 .
C11 C12 1.3893(17) .
C12 H12 0.9500 .
C13 C14 1.3970(17) .
C13 C18 1.3886(17) .
C14 H14 0.9500 .
C14 C15 1.3926(18) .
C15 H15 0.9500 .
C15 C16 1.388(2) .
C16 H16 0.9500 .
C16 C17 1.391(2) .
C17 H17 0.9500 .
C17 C18 1.3920(18) .
C18 H18 0.9500 .
C19 C20 1.3941(17) .
C19 C24 1.3893(16) .
C20 H20 0.9500 .
C20 C21 1.3891(17) .
C21 H21 0.9500 .
C21 C22 1.3870(19) .
C22 H22 0.9500 .
C22 C23 1.384(2) .
C23 H23 0.9500 .
C23 C24 1.3948(17) .
C24 H24 0.9500 .
As2 C25 1.9126(11) .
As2 C31 1.9076(11) .
As2 C37 1.9003(12) .
As2 C43 1.9016(11) .
C25 C26 1.3941(16) .
C25 C30 1.3922(17) .
C26 H26 0.9500 .
C26 C27 1.3896(18) .
C27 H27 0.9500 .
C27 C28 1.386(2) .
C28 H28 0.9500 .
C28 C29 1.389(2) .
C29 H29 0.9500 .
C29 C30 1.3943(19) .
C30 H30 0.9500 .
C31 C32 1.3967(16) .
C31 C36 1.3944(17) .
C32 H32 0.9500 .
C32 C33 1.3880(17) .
C33 H33 0.9500 .
C33 C34 1.3886(19) .
C34 H34 0.9500 .
C34 C35 1.3877(19) .
C35 H35 0.9500 .
C35 C36 1.3906(18) .
C36 H36 0.9500 .
C37 C38 1.3962(17) .
C37 C42 1.3952(17) .
C38 H38 0.9500 .
C38 C39 1.3870(18) .
C39 H39 0.9500 .
C39 C40 1.390(2) .
C40 H40 0.9500 .
C40 C41 1.383(2) .
C41 H41 0.9500 .
C41 C42 1.3876(19) .
C42 H42 0.9500 .
C43 C44 1.3933(16) .
C43 C48 1.3935(16) .
C44 H44 0.9500 .
C44 C45 1.3895(17) .
C45 H45 0.9500 .
C45 C46 1.3902(19) .
C46 H46 0.9500 .
C46 C47 1.3833(19) .
C47 H47 0.9500 .
C47 C48 1.3936(16) .
C48 H48 0.9500 .
N1 C49 1.1380(18) .
C49 C50 1.460(2) .
C50 H50A 0.9800 .
C50 H50B 0.9800 .
C50 H50C 0.9800 .
N3 C53 1.123(2) .
C53 C54 1.446(3) .
C54 H54A 0.9800 .
C54 H54B 0.9800 .
C54 H54C 0.9800 .
N2 C51 1.141(2) .
C51 C52 1.455(2) .
C52 H52A 0.9800 .
C52 H52B 0.9800 .
C52 H52C 0.9800 .

loop_
_geom_hbond_atom_site_label_D
_geom_hbond_atom_site_label_H
_geom_hbond_atom_site_label_A
_geom_hbond_distance_DH
_geom_hbond_distance_HA
_geom_hbond_distance_DA
_geom_hbond_angle_DHA
_geom_hbond_site_symmetry_A
C2 H2 N3 0.95 2.60 3.526(2) 164.5 .
C8 H8 F7 0.95 2.60 3.5128(14) 161.0 .
C12 H12 F4 0.95 2.58 3.4563(14) 154.1 4_675
C24 H24 F1 0.95 2.53 3.1468(15) 122.4 .
C30 H30 N1 0.95 2.59 3.5361(18) 173.1 .
C48 H48 F1 0.95 2.60 3.1470(14) 116.9 3_666
C52 H52A N3 0.98 2.64 3.525(2) 150.7 4_675

loop_
_geom_torsion_atom_site_label_1
_geom_torsion_atom_site_label_2
_geom_torsion_atom_site_label_3
_geom_torsion_atom_site_label_4
_geom_torsion
_geom_torsion_site_symmetry_1
_geom_torsion_site_symmetry_4
Pt1 P1 O1 B1 45.77(11) . .
Pt1 P1 O8 B4 10.47(12) . .
Pt1 P1 O9 P3 17.78(9) . 3_566
Pt1 P2 O2 B1 -48.25(11) . .
Pt1 P2 O3 B2 -15.89(11) . .
Pt1 P2 O10 P4 -20.31(8) . 3_566
Pt1 P3 O4 B2 21.07(11) . .
Pt1 P3 O5 B3 -8.12(11) . .
Pt1 P4 O6 B3 3.63(11) . .
Pt1 P4 O7 B4 -20.56(11) . .
P1 O1 B1 F1 -160.71(8) . .
P1 O1 B1 F2 78.62(12) . .
P1 O1 B1 O2 -43.64(15) . .
P1 O8 B4 F7 70.45(13) . .
P1 O8 B4 F8 -167.97(8) . .
P1 O8 B4 O7 -51.22(14) . .
P2 O2 B1 F1 161.73(8) . .
P2 O2 B1 F2 -76.89(13) . .
P2 O2 B1 O1 44.91(14) . .
P2 O3 B2 F3 -58.98(14) . .
P2 O3 B2 F4 178.48(8) . .
P2 O3 B2 O4 61.50(13) . .
P3 O4 B2 F3 55.96(13) . .
P3 O4 B2 F4 178.44(8) . .
P3 O4 B2 O3 -64.64(13) . .
P3 O5 B3 F5 -62.72(13) . .
P3 O5 B3 F6 175.60(8) . .
P3 O5 B3 O6 58.22(13) . .
P4 O6 B3 F5 65.68(12) . .
P4 O6 B3 F6 -172.59(8) . .
P4 O6 B3 O5 -55.34(13) . .
P4 O7 B4 F7 -63.90(13) . .
P4 O7 B4 F8 174.17(8) . .
P4 O7 B4 O8 57.56(13) . .
O1 P1 O8 B4 -120.20(10) . .
O1 P1 O9 P3 141.98(8) . 3_566
O2 P2 O3 B2 113.75(10) . .
O2 P2 O10 P4 -144.86(7) . 3_566
O3 P2 O2 B1 -178.27(10) . .
O3 P2 O10 P4 105.56(8) . 3_566
O4 P3 O5 B3 123.79(10) . .
O5 P3 O4 B2 -110.19(10) . .
O6 P4 O7 B4 110.73(10) . .
O7 P4 O6 B3 -128.41(9) . .
O8 P1 O1 B1 177.31(10) . .
O8 P1 O9 P3 -108.32(9) . 3_566
O9 P1 O1 B1 -75.14(10) . .
O9 P1 O8 B4 132.33(10) . .
O9 P3 O4 B2 144.02(10) 3_566 .
O9 P3 O5 B3 -129.88(10) 3_566 .
O10 P2 O2 B1 73.33(10) . .
O10 P2 O3 B2 -138.44(10) . .
O10 P4 O6 B3 125.16(9) 3_566 .
O10 P4 O7 B4 -142.70(10) 3_566 .
As1 C1 C2 C3 -178.59(10) . .
As1 C1 C6 C5 177.55(10) . .
As1 C7 C8 C9 -177.77(10) . .
As1 C7 C12 C11 178.61(9) . .
As1 C13 C14 C15 173.85(10) . .
As1 C13 C18 C17 -173.69(11) . .
As1 C19 C20 C21 178.37(10) . .
As1 C19 C24 C23 -178.92(10) . .
C1 C2 C3 C4 0.8(2) . .
C2 C1 C6 C5 -0.29(19) . .
C2 C3 C4 C5 0.1(2) . .
C3 C4 C5 C6 -1.1(2) . .
C4 C5 C6 C1 1.2(2) . .
C6 C1 C2 C3 -0.70(19) . .
C7 C8 C9 C10 -0.8(2) . .
C8 C7 C12 C11 0.80(18) . .
C8 C9 C10 C11 0.9(2) . .
C9 C10 C11 C12 -0.07(19) . .
C10 C11 C12 C7 -0.75(18) . .
C12 C7 C8 C9 -0.02(18) . .
C13 C14 C15 C16 -0.2(2) . .
C14 C13 C18 C17 -0.2(2) . .
C14 C15 C16 C17 0.3(2) . .
C15 C16 C17 C18 -0.3(2) . .
C16 C17 C18 C13 0.2(2) . .
C18 C13 C14 C15 0.21(19) . .
C19 C20 C21 C22 0.5(2) . .
C20 C19 C24 C23 -0.51(19) . .
C20 C21 C22 C23 -0.2(2) . .
C21 C22 C23 C24 -0.4(2) . .
C22 C23 C24 C19 0.79(19) . .
C24 C19 C20 C21 -0.11(19) . .
As2 C25 C26 C27 -177.99(9) . .
As2 C25 C30 C29 178.91(11) . .
As2 C31 C32 C33 177.20(9) . .
As2 C31 C36 C35 -176.93(10) . .
As2 C37 C38 C39 176.16(10) . .
As2 C37 C42 C41 -175.05(12) . .
As2 C43 C44 C45 177.92(9) . .
As2 C43 C48 C47 -178.13(10) . .
C25 C26 C27 C28 -0.71(19) . .
C26 C25 C30 C29 1.0(2) . .
C26 C27 C28 C29 0.6(2) . .
C27 C28 C29 C30 0.4(2) . .
C28 C29 C30 C25 -1.2(2) . .
C30 C25 C26 C27 -0.08(18) . .
C31 C32 C33 C34 -0.19(18) . .
C32 C31 C36 C35 2.19(19) . .
C32 C33 C34 C35 2.1(2) . .
C33 C34 C35 C36 -1.8(2) . .
C34 C35 C36 C31 -0.3(2) . .
C36 C31 C32 C33 -1.94(18) . .
C37 C38 C39 C40 -1.5(2) . .
C38 C37 C42 C41 0.2(2) . .
C38 C39 C40 C41 0.9(2) . .
C39 C40 C41 C42 0.3(3) . .
C40 C41 C42 C37 -0.8(2) . .
C42 C37 C38 C39 1.00(19) . .
C43 C44 C45 C46 0.23(19) . .
C44 C43 C48 C47 1.02(18) . .
C44 C45 C46 C47 0.9(2) . .
C45 C46 C47 C48 -1.1(2) . .
C46 C47 C48 C43 0.1(2) . .
C48 C43 C44 C45 -1.21(18) . .
